data_1562271
loop_
_publ_author_name
'Zimmermann, Iwan'
'Kremer, Reinhard K.'
'Johnsson, Mats'

_publ_section_title
;
 Two isostructural layered oxohalide compounds containing Mn2+, Te4+ and
 Si4+; crystal structure and magnetic susceptibility
;
_journal_name_full 'Journal of Solid State Chemistry'
_journal_page_first 6
_journal_page_last 9
_journal_paper_doi 10.1016/j.jssc.2014.05.027
_journal_volume 218
_journal_year 2014
_chemical_formula_sum 'Br2 Mn4 O7 Si Te'
_chemical_formula_weight 647.27
_chemical_name_common Mn4TeSiO7Br2
_space_group_IT_number 11
_space_group_name_Hall '-P 2yb'
_space_group_name_H-M_alt 'P 1 21/m 1'
_symmetry_cell_setting monoclinic
_symmetry_space_group_name_H-M 'P 1 21/m 1'
_atom_sites_solution_hydrogens none
_atom_sites_solution_primary direct
_atom_sites_solution_secondary difmap
_audit_creation_method SHELXL-97
_cell_angle_alpha 90.00
_cell_angle_beta 93.559(5)
_cell_angle_gamma 90.00
_cell_formula_units_Z 2
_cell_length_a 5.5463(3)
_cell_length_b 6.4893(4)
_cell_length_c 12.8709(7)
_cell_measurement_reflns_used 2564
_cell_measurement_temperature 293(2)
_cell_measurement_theta_max 32.2140
_cell_measurement_theta_min 3.5101
_cell_volume 462.35(5)
_computing_cell_refinement
;
'Mon Feb 24 16:45:03 2014'
;
_computing_data_collection
;
'Mon Feb 24 16:45:03 2014'
;
_computing_data_reduction
;
'Mon Feb 24 16:45:03 2014'
;
_computing_structure_refinement 'SHELXL-97 (Sheldrick, 1997)'
_computing_structure_solution 'SHELXS-97 (Sheldrick, 1990)'
_diffrn_ambient_temperature 293(2)
_diffrn_detector_area_resol_mean 16.5467
_diffrn_measured_fraction_theta_full 0.991
_diffrn_measured_fraction_theta_max 0.910
_diffrn_measurement_device_type 'Xcalibur, Sapphire3'
_diffrn_measurement_method '\w scans'
_diffrn_radiation_monochromator graphite
_diffrn_radiation_source 'fine-focus sealed tube'
_diffrn_radiation_type MoK\a
_diffrn_radiation_wavelength 0.71069
_diffrn_reflns_av_R_equivalents 0.0481
_diffrn_reflns_av_sigmaI/netI 0.0511
_diffrn_reflns_limit_h_max 8
_diffrn_reflns_limit_h_min -6
_diffrn_reflns_limit_k_max 8
_diffrn_reflns_limit_k_min -9
_diffrn_reflns_limit_l_max 18
_diffrn_reflns_limit_l_min -18
_diffrn_reflns_number 4223
_diffrn_reflns_theta_full 25.00
_diffrn_reflns_theta_max 32.26
_diffrn_reflns_theta_min 3.52
_exptl_absorpt_coefficient_mu 17.208
_exptl_absorpt_correction_T_max 0.819
_exptl_absorpt_correction_T_min 0.201
_exptl_absorpt_correction_type analytical
_exptl_absorpt_process_details
;
'Mon Feb 24 16:45:03 2014'
;
_exptl_crystal_colour grey
_exptl_crystal_density_diffrn 4.650
_exptl_crystal_density_method 'not measured'
_exptl_crystal_description plate
_exptl_crystal_F_000 584
_exptl_crystal_size_max 0.1708
_exptl_crystal_size_mid 0.0782
_exptl_crystal_size_min 0.0113
_refine_diff_density_max 1.306
_refine_diff_density_min -1.473
_refine_diff_density_rms 0.323
_refine_ls_extinction_method none
_refine_ls_goodness_of_fit_ref 0.977
_refine_ls_hydrogen_treatment none
_refine_ls_matrix_type full
_refine_ls_number_parameters 82
_refine_ls_number_reflns 1616
_refine_ls_number_restraints 0
_refine_ls_restrained_S_all 0.977
_refine_ls_R_factor_all 0.0456
_refine_ls_R_factor_gt 0.0361
_refine_ls_shift/su_max 0.000
_refine_ls_shift/su_mean 0.000
_refine_ls_structure_factor_coef Fsqd
_refine_ls_weighting_details 'calc w=1/[\s^2^(Fo^2^)+(0.0501P)^2^+0.0000P] where P=(Fo^2^+2Fc^2^)/3'
_refine_ls_weighting_scheme calc
_refine_ls_wR_factor_gt 0.0845
_refine_ls_wR_factor_ref 0.0872
_reflns_number_gt 1320
_reflns_number_total 1616
_reflns_threshold_expression >2sigma(I)
_cod_data_source_file JSSC-2014-218-6.cif
_cod_data_source_block 1
_cod_original_cell_volume 462.35(4)
_cod_database_code 1562271

loop_
_symmetry_equiv_pos_as_xyz
'x, y, z'
'-x, y+1/2, -z'
'-x, -y, -z'
'x, -y-1/2, z'

loop_
_atom_site_label
_atom_site_type_symbol
_atom_site_fract_x
_atom_site_fract_y
_atom_site_fract_z
_atom_site_U_iso_or_equiv
_atom_site_adp_type
_atom_site_occupancy
_atom_site_symmetry_multiplicity
_atom_site_calc_flag
_atom_site_refinement_flags
_atom_site_disorder_assembly
_atom_site_disorder_group
Te1 Te 0.70431(7) 0.7500 0.15498(3) 0.01162(12) Uani 1 2 d S . .
Br2 Br 1.42374(13) 0.2500 0.17922(7) 0.02236(18) Uani 1 2 d S . .
Br1 Br 0.84353(14) 0.2500 -0.01841(7) 0.0308(2) Uani 1 2 d S . .
Mn3 Mn 0.96035(18) 0.2500 0.17620(9) 0.0167(2) Uani 1 2 d S . .
Mn2 Mn 0.64454(12) 0.49555(10) 0.36834(6) 0.01426(17) Uani 1 1 d . . .
Mn1 Mn 0.14965(16) 0.7500 0.33501(8) 0.0117(2) Uani 1 2 d S . .
Si1 Si 0.1547(3) 0.2500 0.43939(14) 0.0087(3) Uani 1 2 d S . .
O4 O 0.2938(5) 0.4621(5) 0.4104(3) 0.0140(7) Uani 1 1 d . . .
O2 O 0.4907(8) 0.7500 0.2647(4) 0.0143(9) Uani 1 2 d S . .
O5 O 0.1503(8) 0.2500 0.5669(4) 0.0132(9) Uani 1 2 d S . .
O1 O 0.8947(5) 0.5471(5) 0.2266(3) 0.0130(6) Uani 1 1 d . . .
O3 O 0.8802(7) 0.2500 0.3861(4) 0.0123(9) Uani 1 2 d S . .

loop_
_atom_site_aniso_label
_atom_site_aniso_U_11
_atom_site_aniso_U_22
_atom_site_aniso_U_33
_atom_site_aniso_U_23
_atom_site_aniso_U_13
_atom_site_aniso_U_12
Te1 0.0107(2) 0.0125(2) 0.0116(2) 0.000 0.00078(14) 0.000
Br2 0.0157(3) 0.0235(4) 0.0280(4) 0.000 0.0021(3) 0.000
Br1 0.0214(4) 0.0526(6) 0.0185(4) 0.000 0.0027(3) 0.000
Mn3 0.0170(5) 0.0102(4) 0.0231(6) 0.000 0.0027(4) 0.000
Mn2 0.0096(3) 0.0091(3) 0.0245(4) 0.0020(3) 0.0040(3) 0.0004(2)
Mn1 0.0090(4) 0.0108(4) 0.0156(5) 0.000 0.0023(3) 0.000
Si1 0.0088(7) 0.0071(7) 0.0102(8) 0.000 0.0014(6) 0.000
O4 0.0134(14) 0.0091(14) 0.0198(18) 0.0029(13) 0.0041(12) -0.0029(11)
O2 0.011(2) 0.014(2) 0.018(2) 0.000 0.0045(17) 0.000
O5 0.013(2) 0.012(2) 0.015(2) 0.000 0.0015(17) 0.000
O1 0.0139(14) 0.0105(14) 0.0145(16) 0.0004(12) 0.0003(12) 0.0004(11)
O3 0.0079(19) 0.0075(19) 0.021(3) 0.000 -0.0016(17) 0.000

loop_
_atom_type_symbol
_atom_type_description
_atom_type_scat_dispersion_real
_atom_type_scat_dispersion_imag
_atom_type_scat_source
O O 0.0106 0.0060 'International Tables Vol C Tables 4.2.6.8 and 6.1.1.4'
Si Si 0.0817 0.0704 'International Tables Vol C Tables 4.2.6.8 and 6.1.1.4'
Mn Mn 0.3368 0.7283 'International Tables Vol C Tables 4.2.6.8 and 6.1.1.4'
Br Br -0.2901 2.4595 'International Tables Vol C Tables 4.2.6.8 and 6.1.1.4'
Te Te -0.5308 1.6751 'International Tables Vol C Tables 4.2.6.8 and 6.1.1.4'

loop_
_geom_angle_atom_site_label_1
_geom_angle_atom_site_label_2
_geom_angle_atom_site_label_3
_geom_angle
_geom_angle_site_symmetry_1
_geom_angle_site_symmetry_3
O1 Te1 O1 88.2(2) . 4_575
O1 Te1 O2 89.57(15) . .
O1 Te1 O2 89.57(15) 4_575 .
O1 Mn3 O1 136.78(19) 4_565 .
O1 Mn3 Br1 105.60(10) 4_565 .
O1 Mn3 Br1 105.60(10) . .
O1 Mn3 Br2 100.97(9) 4_565 .
O1 Mn3 Br2 100.97(9) . .
Br1 Mn3 Br2 102.01(5) . .
O1 Mn3 Br2 78.52(9) 4_565 1_455
O1 Mn3 Br2 78.52(9) . 1_455
Br1 Mn3 Br2 79.60(4) . 1_455
Br2 Mn3 Br2 178.39(6) . 1_455
O3 Mn2 O4 119.38(14) . .
O3 Mn2 O5 103.54(14) . 3_666
O4 Mn2 O5 117.74(15) . 3_666
O3 Mn2 O2 147.54(18) . .
O4 Mn2 O2 84.49(14) . .
O5 Mn2 O2 80.71(14) 3_666 .
O3 Mn2 O1 78.38(15) . .
O4 Mn2 O1 144.98(13) . .
O5 Mn2 O1 82.50(15) 3_666 .
O2 Mn2 O1 70.22(14) . .
O2 Mn1 O5 169.0(2) . 3_566
O2 Mn1 O4 83.22(11) . 4_575
O5 Mn1 O4 90.80(11) 3_566 4_575
O2 Mn1 O4 83.22(11) . .
O5 Mn1 O4 90.80(11) 3_566 .
O4 Mn1 O4 113.81(18) 4_575 .
O2 Mn1 O1 105.39(14) . 1_455
O5 Mn1 O1 83.62(13) 3_566 1_455
O4 Mn1 O1 157.09(12) 4_575 1_455
O4 Mn1 O1 88.55(12) . 1_455
O2 Mn1 O1 105.39(14) . 4_475
O5 Mn1 O1 83.62(13) 3_566 4_475
O4 Mn1 O1 88.55(12) 4_575 4_475
O4 Mn1 O1 157.09(12) . 4_475
O1 Mn1 O1 68.78(16) 1_455 4_475
O4 Si1 O4 114.9(2) 4_565 .
O4 Si1 O3 110.23(16) 4_565 1_455
O4 Si1 O3 110.23(16) . 1_455
O4 Si1 O5 105.39(17) 4_565 .
O4 Si1 O5 105.39(17) . .
O3 Si1 O5 110.4(2) 1_455 .

loop_
_geom_bond_atom_site_label_1
_geom_bond_atom_site_label_2
_geom_bond_distance
_geom_bond_site_symmetry_2
Te1 O1 1.892(3) .
Te1 O1 1.892(3) 4_575
Te1 O2 1.899(5) .
Br2 Mn3 2.5678(12) .
Br1 Mn3 2.5481(15) .
Mn3 O1 2.074(3) 4_565
Mn3 O1 2.074(3) .
Mn2 O3 2.065(3) .
Mn2 O4 2.063(3) .
Mn2 O5 2.145(3) 3_666
Mn2 O2 2.257(4) .
Mn2 O1 2.383(3) .
Mn2 Mn2 3.1867(13) 4_565
Mn2 Mn1 3.2089(10) .
Mn1 O2 2.147(4) .
Mn1 O5 2.150(5) 3_566
Mn1 O4 2.230(3) 4_575
Mn1 O4 2.230(3) .
Mn1 O1 2.331(3) 1_455
Mn1 O1 2.331(3) 4_475
Si1 O4 1.632(3) 4_565
Si1 O4 1.632(3) .
Si1 O3 1.630(5) 1_455
Si1 O5 1.642(5) .
